data_7240498
loop_
_publ_author_name
'Yuan, Baoling'
'Tang, Yuan'
'Gou, Gaozhang'
'Dan, Wenyan'
'Li, Liangchun'

_publ_section_title
;
 In Situ Selective Ligand Transformation from Si&#x2212;H to Si&#x2212;OH
 for Synergistic Assembly of Hydrogen-bonded Metal&#x2212;Organic
 Frameworks
;
_journal_name_full CrystEngComm
_journal_paper_doi 10.1039/D0CE00629G
_journal_year 2020
_chemical_formula_moiety 'C24 H23 N O10 Si Zn2'
_chemical_formula_sum 'C24 H23 N O10 Si Zn2'
_chemical_formula_weight 644.30
_space_group_crystal_system triclinic
_space_group_IT_number 2
_space_group_name_Hall '-P 1'
_space_group_name_H-M_alt 'P -1'
_atom_sites_solution_hydrogens mixed
_audit_creation_method SHELXL-2018/3
_audit_update_record
;
2020-04-04 deposited with the CCDC.	2020-05-12 downloaded from the CCDC.
;
_cell_angle_alpha 113.61(3)
_cell_angle_beta 91.56(2)
_cell_angle_gamma 106.97(3)
_cell_formula_units_Z 2
_cell_length_a 12.513(3)
_cell_length_b 13.386(3)
_cell_length_c 14.866(3)
_cell_measurement_reflns_used 5638
_cell_measurement_temperature 293(2)
_cell_measurement_theta_max 23.572
_cell_measurement_theta_min 2.241
_cell_volume 2152.6(11)
_computing_structure_refinement 'SHELXL-2018/3 (Sheldrick, 2018)'
_computing_structure_solution 'SHELXT 2018/2 (Sheldrick, 2018)'
_diffrn_ambient_temperature 293(2)
_diffrn_measured_fraction_theta_full 0.982
_diffrn_measured_fraction_theta_max 0.980
_diffrn_measurement_device_type 'Bruker P4'
_diffrn_measurement_method '\w scans'
_diffrn_radiation_type MoK\a
_diffrn_radiation_wavelength 0.71073
_diffrn_reflns_av_R_equivalents 0.0777
_diffrn_reflns_av_unetI/netI 0.0981
_diffrn_reflns_Laue_measured_fraction_full 0.982
_diffrn_reflns_Laue_measured_fraction_max 0.980
_diffrn_reflns_limit_h_max 15
_diffrn_reflns_limit_h_min -15
_diffrn_reflns_limit_k_max 16
_diffrn_reflns_limit_k_min -16
_diffrn_reflns_limit_l_max 18
_diffrn_reflns_limit_l_min -17
_diffrn_reflns_number 18444
_diffrn_reflns_point_group_measured_fraction_full 0.982
_diffrn_reflns_point_group_measured_fraction_max 0.980
_diffrn_reflns_theta_full 25.242
_diffrn_reflns_theta_max 26.000
_diffrn_reflns_theta_min 3.032
_exptl_absorpt_coefficient_mu 1.177
_exptl_absorpt_correction_T_max 0.670
_exptl_absorpt_correction_T_min 0.631
_exptl_absorpt_correction_type multi-scan
_exptl_absorpt_process_details sadabs
_exptl_crystal_colour colorless
_exptl_crystal_density_diffrn 0.994
_exptl_crystal_description block
_exptl_crystal_F_000 656
_exptl_crystal_size_max 0.400
_exptl_crystal_size_mid 0.380
_exptl_crystal_size_min 0.340
_refine_diff_density_max 1.116
_refine_diff_density_min -0.790
_refine_diff_density_rms 0.101
_refine_ls_extinction_method none
_refine_ls_goodness_of_fit_ref 0.999
_refine_ls_hydrogen_treatment constr
_refine_ls_matrix_type full
_refine_ls_number_parameters 357
_refine_ls_number_reflns 8292
_refine_ls_number_restraints 74
_refine_ls_restrained_S_all 1.015
_refine_ls_R_factor_all 0.0846
_refine_ls_R_factor_gt 0.0612
_refine_ls_shift/su_max 0.001
_refine_ls_shift/su_mean 0.000
_refine_ls_structure_factor_coef Fsqd
_refine_ls_weighting_details 'w=1/[\s^2^(Fo^2^)+(0.0091P)^2^+6.1885P] where P=(Fo^2^+2Fc^2^)/3'
_refine_ls_weighting_scheme calc
_refine_ls_wR_factor_gt 0.1373
_refine_ls_wR_factor_ref 0.1464
_reflns_Friedel_coverage 0.000
_reflns_number_gt 5860
_reflns_number_total 8292
_reflns_threshold_expression 'I > 2\s(I)'
_cod_data_source_file d0ce00629g2.cif
_cod_data_source_block SiMOF-1
_cod_original_cell_volume 2152.4(9)
_cod_database_code 7240498
_shelx_shelxl_version_number 2018/3
_shelx_space_group_comment
;
The symmetry employed for this shelxl refinement is uniquely defined
by the following loop, which should always be used as a source of
symmetry information in preference to the above space-group names.
They are only intended as comments.
;
_shelx_estimated_absorpt_t_min 0.650
_shelx_estimated_absorpt_t_max 0.690

loop_
_space_group_symop_operation_xyz
'x, y, z'
'-x, -y, -z'

loop_
_atom_site_label
_atom_site_type_symbol
_atom_site_fract_x
_atom_site_fract_y
_atom_site_fract_z
_atom_site_U_iso_or_equiv
_atom_site_adp_type
_atom_site_occupancy
_atom_site_site_symmetry_order
_atom_site_calc_flag
_atom_site_refinement_flags_posn
_atom_site_refinement_flags_adp
_atom_site_refinement_flags_occupancy
_atom_site_disorder_assembly
_atom_site_disorder_group
Zn1 Zn 0.24820(4) 0.06004(4) 1.07248(4) 0.03455(15) Uani 1 1 d . . . . .
Zn2 Zn -0.03447(4) 0.08041(5) 1.09756(4) 0.03754(16) Uani 1 1 d . . . . .
Si1 Si 0.44921(10) 0.45687(11) 0.72022(8) 0.0339(3) Uani 1 1 d . . . . .
O1 O 0.2953(3) 0.1521(3) 0.9978(2) 0.0472(9) Uani 1 1 d . . . . .
O2 O 0.1417(3) 0.0587(3) 0.8794(2) 0.0482(9) Uani 1 1 d . . . . .
O3 O 0.3140(3) 0.1282(3) 0.2131(2) 0.0452(8) Uani 1 1 d . . . . .
O4 O 0.2822(3) 0.2863(3) 0.2213(2) 0.0438(8) Uani 1 1 d . . . . .
O5 O 0.1578(3) 0.8386(3) 0.8795(3) 0.0547(9) Uani 1 1 d . . . . .
O6 O 0.3039(3) 0.9305(3) 1.0043(2) 0.0489(9) Uani 1 1 d . . . . .
O7 O 0.5862(3) 0.5018(3) 0.7557(2) 0.0424(8) Uani 1 1 d . . . . .
H7 H 0.616866 0.552894 0.738541 0.064 Uiso 1 1 calc R U . . .
O8 O 0.0847(2) -0.0037(3) 1.0587(2) 0.0356(7) Uani 1 1 d . . . . .
H8 H 0.069482 -0.057044 1.078351 0.043 Uiso 1 1 d R U . . .
O9 O 0.0791(3) 0.2326(3) 1.0998(3) 0.0582(10) Uani 1 1 d . . . . .
H9B H 0.136821 0.212101 1.084252 0.070 Uiso 1 1 d R U . . .
H9C H 0.098844 0.274355 1.162080 0.070 Uiso 1 1 d R U . . .
O10 O 0.0209(4) 0.1516(4) 1.2521(3) 0.0693(12) Uani 1 1 d D U . . .
N1 N 0.0552(13) 0.1205(13) 1.3886(8) 0.133(3) Uani 0.571(7) 1 d D U P A 1
N1' N 0.0295(17) 0.2730(16) 1.4124(11) 0.133(3) Uani 0.429(7) 1 d D . P A 2
C1 C 0.2373(4) 0.1330(4) 0.9182(3) 0.0384(10) Uani 1 1 d . . . . .
C2 C 0.2894(4) 0.2097(4) 0.8675(3) 0.0408(11) Uani 1 1 d . . . . .
C3 C 0.2378(4) 0.1898(5) 0.7772(4) 0.0557(15) Uani 1 1 d . . . . .
H3 H 0.169772 0.129540 0.747146 0.067 Uiso 1 1 calc R U . . .
C4 C 0.2867(4) 0.2598(5) 0.7284(4) 0.0508(14) Uani 1 1 d . . . . .
H4 H 0.251197 0.243876 0.666075 0.061 Uiso 1 1 calc R U . . .
C5 C 0.3864(4) 0.3516(4) 0.7725(3) 0.0382(10) Uani 1 1 d . . . . .
C6 C 0.4387(5) 0.3682(6) 0.8634(4) 0.072(2) Uani 1 1 d . . . . .
H6 H 0.506859 0.428131 0.893952 0.087 Uiso 1 1 calc R U . . .
C7 C 0.3918(5) 0.2973(6) 0.9102(4) 0.073(2) Uani 1 1 d . . . . .
H7A H 0.429637 0.309281 0.970203 0.088 Uiso 1 1 calc R U . . .
C8 C 0.3128(4) 0.2302(4) 0.2610(3) 0.0380(10) Uani 1 1 d . . . . .
C9 C 0.3486(4) 0.2853(4) 0.3722(3) 0.0389(10) Uani 1 1 d . . . . .
C10 C 0.3399(4) 0.3932(4) 0.4289(3) 0.0436(11) Uani 1 1 d . . . . .
H10 H 0.314346 0.431787 0.397742 0.052 Uiso 1 1 calc R U . . .
C11 C 0.3690(4) 0.4437(4) 0.5318(3) 0.0446(11) Uani 1 1 d . . . . .
H11 H 0.362745 0.516077 0.568588 0.054 Uiso 1 1 calc R U . . .
C12 C 0.4078(4) 0.3876(4) 0.5816(3) 0.0359(10) Uani 1 1 d . . . . .
C13 C 0.4176(5) 0.2792(5) 0.5227(4) 0.0531(13) Uani 1 1 d . . . . .
H13 H 0.443880 0.240327 0.553159 0.064 Uiso 1 1 calc R U . . .
C14 C 0.3888(5) 0.2298(4) 0.4206(4) 0.0537(14) Uani 1 1 d . . . . .
H14 H 0.396343 0.158193 0.383294 0.064 Uiso 1 1 calc R U . . .
C15 C 0.2486(4) 0.8473(4) 0.9215(3) 0.0412(11) Uani 1 1 d . . . . .
C16 C 0.3007(4) 0.7563(4) 0.8718(3) 0.0382(10) Uani 1 1 d . . . . .
C17 C 0.2340(4) 0.6515(4) 0.7937(4) 0.0439(11) Uani 1 1 d . . . . .
H17 H 0.159281 0.640609 0.772167 0.053 Uiso 1 1 calc R U . . .
C18 C 0.2794(4) 0.5650(4) 0.7489(3) 0.0454(12) Uani 1 1 d . . . . .
H18 H 0.233349 0.494737 0.699291 0.054 Uiso 1 1 calc R U . . .
C19 C 0.3927(4) 0.5798(4) 0.7759(3) 0.0358(10) Uani 1 1 d . . . . .
C20 C 0.4580(4) 0.6851(4) 0.8523(3) 0.0372(10) Uani 1 1 d . . . . .
H20 H 0.533622 0.697414 0.872200 0.045 Uiso 1 1 calc R U . . .
C21 C 0.4121(4) 0.7729(4) 0.8998(3) 0.0410(11) Uani 1 1 d . . . . .
H21 H 0.457326 0.842700 0.950551 0.049 Uiso 1 1 calc R U . . .
C22 C 0.0401(14) 0.0911(12) 1.2911(9) 0.123(4) Uani 0.571(7) 1 d D U P A 1
H22 H 0.044219 0.019460 1.249034 0.147 Uiso 0.571(7) 1 calc R U P A 1
C23 C 0.0996(18) 0.0581(15) 1.4332(13) 0.172(6) Uani 0.571(7) 1 d D U P A 1
H23A H 0.103509 0.093955 1.504052 0.259 Uiso 0.571(7) 1 calc R U P A 1
H23B H 0.050440 -0.020656 1.406939 0.259 Uiso 0.571(7) 1 calc R U P A 1
H23C H 0.174019 0.060173 1.417781 0.259 Uiso 0.571(7) 1 calc R U P A 1
C24 C 0.0312(19) 0.2247(16) 1.4541(13) 0.149(5) Uani 0.571(7) 1 d D U P A 1
H24A H 0.045347 0.236379 1.521991 0.224 Uiso 0.571(7) 1 calc R U P A 1
H24B H 0.079303 0.290295 1.446475 0.224 Uiso 0.571(7) 1 calc R U P A 1
H24C H -0.046622 0.215385 1.436694 0.224 Uiso 0.571(7) 1 calc R U P A 1
C22' C 0.0165(18) 0.2431(13) 1.3150(10) 0.123(4) Uani 0.429(7) 1 d D . P A 2
H22' H 0.003226 0.295149 1.293190 0.147 Uiso 0.429(7) 1 calc R U P A 2
C23' C 0.025(2) 0.3864(18) 1.4842(14) 0.172(6) Uani 0.429(7) 1 d D . P A 2
H23D H 0.036209 0.392639 1.550617 0.259 Uiso 0.429(7) 1 calc R U P A 2
H23E H 0.083886 0.447215 1.478234 0.259 Uiso 0.429(7) 1 calc R U P A 2
H23F H -0.047221 0.392752 1.470084 0.259 Uiso 0.429(7) 1 calc R U P A 2
C24' C 0.093(2) 0.225(2) 1.4591(18) 0.149(5) Uani 0.429(7) 1 d D . P A 2
H24D H 0.093080 0.257077 1.529480 0.224 Uiso 0.429(7) 1 calc R U P A 2
H24E H 0.058959 0.142478 1.431230 0.224 Uiso 0.429(7) 1 calc R U P A 2
H24F H 0.170176 0.243818 1.446940 0.224 Uiso 0.429(7) 1 calc R U P A 2

loop_
_atom_site_aniso_label
_atom_site_aniso_U_11
_atom_site_aniso_U_22
_atom_site_aniso_U_33
_atom_site_aniso_U_23
_atom_site_aniso_U_13
_atom_site_aniso_U_12
Zn1 0.0374(3) 0.0339(3) 0.0249(3) 0.0083(2) 0.00343(19) 0.0076(2)
Zn2 0.0349(3) 0.0366(3) 0.0321(3) 0.0087(2) 0.0043(2) 0.0080(2)
Si1 0.0398(6) 0.0330(6) 0.0241(6) 0.0093(5) 0.0047(5) 0.0094(5)
O1 0.0480(18) 0.050(2) 0.0330(18) 0.0206(15) -0.0025(14) -0.0025(16)
O2 0.0395(17) 0.056(2) 0.0418(19) 0.0249(16) 0.0014(14) 0.0002(17)
O3 0.058(2) 0.0392(19) 0.0240(16) 0.0047(13) -0.0009(14) 0.0095(16)
O4 0.0449(18) 0.0451(19) 0.0303(17) 0.0136(14) 0.0005(13) 0.0036(16)
O5 0.048(2) 0.055(2) 0.044(2) 0.0013(16) 0.0000(15) 0.0227(18)
O6 0.0478(19) 0.045(2) 0.0360(18) -0.0025(15) 0.0029(14) 0.0183(16)
O7 0.0420(17) 0.0414(19) 0.0405(18) 0.0190(15) 0.0052(14) 0.0068(15)
O8 0.0374(16) 0.0357(17) 0.0324(16) 0.0144(13) 0.0075(12) 0.0104(14)
O9 0.0411(19) 0.052(2) 0.070(3) 0.0207(19) -0.0009(17) 0.0080(17)
O10 0.067(2) 0.085(3) 0.038(2) 0.0174(19) 0.0004(17) 0.014(2)
N1 0.134(6) 0.148(6) 0.081(5) 0.029(5) -0.002(5) 0.026(5)
N1' 0.134(6) 0.148(6) 0.081(5) 0.029(5) -0.002(5) 0.026(5)
C1 0.047(3) 0.034(2) 0.030(2) 0.0118(19) 0.0113(19) 0.009(2)
C2 0.043(2) 0.040(3) 0.033(2) 0.016(2) 0.0051(19) 0.004(2)
C3 0.051(3) 0.057(3) 0.047(3) 0.028(3) -0.011(2) -0.006(3)
C4 0.051(3) 0.056(3) 0.033(3) 0.023(2) -0.007(2) -0.006(3)
C5 0.048(3) 0.035(2) 0.027(2) 0.0110(18) 0.0058(18) 0.011(2)
C6 0.068(4) 0.071(4) 0.046(3) 0.033(3) -0.019(3) -0.028(3)
C7 0.072(4) 0.079(4) 0.045(3) 0.041(3) -0.019(3) -0.025(3)
C8 0.034(2) 0.037(3) 0.031(2) 0.010(2) 0.0033(17) 0.001(2)
C9 0.042(2) 0.037(3) 0.026(2) 0.0070(18) 0.0040(18) 0.007(2)
C10 0.059(3) 0.046(3) 0.027(2) 0.014(2) 0.004(2) 0.021(2)
C11 0.060(3) 0.038(3) 0.034(3) 0.010(2) 0.009(2) 0.021(2)
C12 0.044(2) 0.032(2) 0.026(2) 0.0084(17) 0.0067(18) 0.011(2)
C13 0.080(4) 0.048(3) 0.034(3) 0.013(2) 0.003(2) 0.031(3)
C14 0.088(4) 0.039(3) 0.029(3) 0.005(2) 0.003(2) 0.030(3)
C15 0.042(3) 0.043(3) 0.037(3) 0.015(2) 0.010(2) 0.015(2)
C16 0.044(2) 0.034(2) 0.029(2) 0.0060(18) 0.0068(18) 0.014(2)
C17 0.035(2) 0.044(3) 0.042(3) 0.008(2) 0.0023(19) 0.013(2)
C18 0.040(2) 0.039(3) 0.036(3) 0.001(2) -0.0025(19) 0.006(2)
C19 0.042(2) 0.032(2) 0.025(2) 0.0075(17) 0.0069(17) 0.009(2)
C20 0.036(2) 0.036(2) 0.031(2) 0.0081(18) 0.0035(17) 0.009(2)
C21 0.042(2) 0.036(2) 0.029(2) 0.0032(18) 0.0012(18) 0.006(2)
C22 0.112(6) 0.141(7) 0.069(5) 0.015(5) 0.002(5) 0.022(6)
C23 0.161(9) 0.170(9) 0.115(8) 0.021(8) 0.005(8) 0.013(8)
C24 0.146(10) 0.173(9) 0.101(7) 0.043(7) 0.020(8) 0.035(9)
C22' 0.112(6) 0.141(7) 0.069(5) 0.015(5) 0.002(5) 0.022(6)
C23' 0.161(9) 0.170(9) 0.115(8) 0.021(8) 0.005(8) 0.013(8)
C24' 0.146(10) 0.173(9) 0.101(7) 0.043(7) 0.020(8) 0.035(9)

loop_
_atom_type_symbol
_atom_type_description
_atom_type_scat_dispersion_real
_atom_type_scat_dispersion_imag
_atom_type_scat_source
C C 0.0033 0.0016 'International Tables Vol C Tables 4.2.6.8 and 6.1.1.4'
H H 0.0000 0.0000 'International Tables Vol C Tables 4.2.6.8 and 6.1.1.4'
N N 0.0061 0.0033 'International Tables Vol C Tables 4.2.6.8 and 6.1.1.4'
O O 0.0106 0.0060 'International Tables Vol C Tables 4.2.6.8 and 6.1.1.4'
Si Si 0.0817 0.0704 'International Tables Vol C Tables 4.2.6.8 and 6.1.1.4'
Zn Zn 0.2839 1.4301 'International Tables Vol C Tables 4.2.6.8 and 6.1.1.4'

loop_
_geom_angle_atom_site_label_1
_geom_angle_atom_site_label_2
_geom_angle_atom_site_label_3
_geom_angle
_geom_angle_site_symmetry_1
_geom_angle_site_symmetry_3
_geom_angle_publ_flag
O8 Zn1 O1 113.02(14) . . ?
O8 Zn1 O3 108.92(14) . 1_556 ?
O1 Zn1 O3 118.15(14) . 1_556 ?
O8 Zn1 O6 107.43(14) . 1_545 ?
O1 Zn1 O6 101.86(16) . 1_545 ?
O3 Zn1 O6 106.52(15) 1_556 1_545 ?
O8 Zn1 Zn2 40.97(9) . 2_557 ?
O1 Zn1 Zn2 84.68(9) . 2_557 ?
O3 Zn1 Zn2 149.76(10) 1_556 2_557 ?
O6 Zn1 Zn2 85.89(10) 1_545 2_557 ?
O8 Zn2 O5 173.81(13) . 2_567 ?
O8 Zn2 O9 91.37(14) . . ?
O5 Zn2 O9 87.53(15) 2_567 . ?
O8 Zn2 O10 94.97(16) . . ?
O5 Zn2 O10 91.06(17) 2_567 . ?
O9 Zn2 O10 87.18(17) . . ?
O8 Zn2 O2 90.58(13) . 2_557 ?
O5 Zn2 O2 91.47(15) 2_567 2_557 ?
O9 Zn2 O2 170.75(14) . 2_557 ?
O10 Zn2 O2 83.65(16) . 2_557 ?
O8 Zn2 O8 82.14(12) . 2_557 ?
O5 Zn2 O8 91.84(13) 2_567 2_557 ?
O9 Zn2 O8 93.39(14) . 2_557 ?
O10 Zn2 O8 177.07(17) . 2_557 ?
O2 Zn2 O8 95.83(13) 2_557 2_557 ?
O8 Zn2 Zn1 107.60(8) . 2_557 ?
O5 Zn2 Zn1 67.76(10) 2_567 2_557 ?
O9 Zn2 Zn1 118.39(11) . 2_557 ?
O10 Zn2 Zn1 144.53(12) . 2_557 ?
O2 Zn2 Zn1 69.46(9) 2_557 2_557 ?
O8 Zn2 Zn1 37.01(8) 2_557 2_557 ?
O7 Si1 C5 106.29(19) . . ?
O7 Si1 C12 112.72(19) . . ?
C5 Si1 C12 110.5(2) . . ?
O7 Si1 C19 110.26(19) . . ?
C5 Si1 C19 107.4(2) . . ?
C12 Si1 C19 109.4(2) . . ?
C1 O1 Zn1 123.1(3) . . ?
C1 O2 Zn2 136.6(3) . 2_557 ?
C8 O3 Zn1 113.3(3) . 1_554 ?
C15 O5 Zn2 140.6(3) . 2_567 ?
C15 O6 Zn1 120.4(3) . 1_565 ?
Zn1 O8 Zn2 129.80(16) . . ?
Zn1 O8 Zn2 102.01(13) . 2_557 ?
Zn2 O8 Zn2 97.86(12) . 2_557 ?
C22' O10 Zn2 126.8(9) . . ?
C22 O10 Zn2 120.5(7) . . ?
C22 N1 C23 123.5(11) . . ?
C22 N1 C24 117.5(11) . . ?
C23 N1 C24 118.9(11) . . ?
C22' N1' C24' 122.2(13) . . ?
C22' N1' C23' 121.3(13) . . ?
C24' N1' C23' 111.9(12) . . ?
O2 C1 O1 125.8(4) . . ?
O2 C1 C2 118.3(4) . . ?
O1 C1 C2 115.9(4) . . ?
C3 C2 C7 119.2(4) . . ?
C3 C2 C1 120.3(4) . . ?
C7 C2 C1 120.5(4) . . ?
C2 C3 C4 120.8(4) . . ?
C5 C4 C3 120.7(4) . . ?
C4 C5 C6 117.3(4) . . ?
C4 C5 Si1 123.7(3) . . ?
C6 C5 Si1 118.9(4) . . ?
C5 C6 C7 121.8(5) . . ?
C2 C7 C6 120.1(5) . . ?
O4 C8 O3 123.7(4) . . ?
O4 C8 C9 118.7(4) . . ?
O3 C8 C9 117.5(4) . . ?
C10 C9 C14 118.7(4) . . ?
C10 C9 C8 119.7(4) . . ?
C14 C9 C8 121.6(4) . . ?
C11 C10 C9 120.5(5) . . ?
C10 C11 C12 121.3(5) . . ?
C13 C12 C11 117.3(4) . . ?
C13 C12 Si1 121.4(4) . . ?
C11 C12 Si1 121.3(3) . . ?
C14 C13 C12 121.0(5) . . ?
C13 C14 C9 121.2(5) . . ?
O5 C15 O6 125.0(5) . . ?
O5 C15 C16 118.3(4) . . ?
O6 C15 C16 116.7(4) . . ?
C21 C16 C17 119.3(4) . . ?
C21 C16 C15 121.7(4) . . ?
C17 C16 C15 119.0(4) . . ?
C18 C17 C16 120.0(4) . . ?
C17 C18 C19 121.8(4) . . ?
C20 C19 C18 117.3(4) . . ?
C20 C19 Si1 121.6(4) . . ?
C18 C19 Si1 120.7(3) . . ?
C19 C20 C21 121.4(4) . . ?
C16 C21 C20 120.2(4) . . ?
O10 C22 N1 125.2(12) . . ?
O10 C22' N1' 124.4(14) . . ?

loop_
_geom_bond_atom_site_label_1
_geom_bond_atom_site_label_2
_geom_bond_distance
_geom_bond_site_symmetry_2
_geom_bond_publ_flag
Zn1 O8 1.943(3) . ?
Zn1 O1 1.951(3) . ?
Zn1 O3 1.954(3) 1_556 ?
Zn1 O6 1.964(3) 1_545 ?
Zn1 Zn2 3.1570(15) 2_557 ?
Zn2 O8 2.080(3) . ?
Zn2 O5 2.094(4) 2_567 ?
Zn2 O9 2.103(4) . ?
Zn2 O10 2.108(4) . ?
Zn2 O2 2.112(3) 2_557 ?
Zn2 O8 2.116(3) 2_557 ?
Si1 O7 1.636(3) . ?
Si1 C5 1.864(5) . ?
Si1 C12 1.872(4) . ?
Si1 C19 1.874(5) . ?
O1 C1 1.264(5) . ?
O2 C1 1.249(5) . ?
O3 C8 1.267(6) . ?
O4 C8 1.254(6) . ?
O5 C15 1.232(6) . ?
O6 C15 1.280(6) . ?
O10 C22' 1.225(9) . ?
O10 C22 1.237(9) . ?
N1 C22 1.332(8) . ?
N1 C23 1.462(9) . ?
N1 C24 1.468(9) . ?
N1' C22' 1.329(9) . ?
N1' C24' 1.471(9) . ?
N1' C23' 1.483(9) . ?
C1 C2 1.517(6) . ?
C2 C3 1.362(7) . ?
C2 C7 1.379(7) . ?
C3 C4 1.419(7) . ?
C4 C5 1.383(6) . ?
C5 C6 1.388(7) . ?
C6 C7 1.398(7) . ?
C8 C9 1.505(6) . ?
C9 C10 1.388(7) . ?
C9 C14 1.397(7) . ?
C10 C11 1.388(6) . ?
C11 C12 1.410(7) . ?
C12 C13 1.407(7) . ?
C13 C14 1.377(7) . ?
C15 C16 1.491(7) . ?
C16 C21 1.371(7) . ?
C16 C17 1.404(6) . ?
C17 C18 1.376(7) . ?
C18 C19 1.397(7) . ?
C19 C20 1.393(6) . ?
C20 C21 1.400(7) . ?
